data_2011978
loop_
_publ_author_name
'Moustiakimov, Marat'
'Kritikos, Mikael'
'Westin, Gunnar'

_publ_section_title
;
 Nd[Al(^<i>i^</i>PrO)~4~]~3~, a novel tetranuclear alkoxide forming
 merohedrally twinned crystals
;
_journal_issue 5
_journal_name_full 'Acta Crystallographica Section C'
_journal_page_first 515
_journal_page_last 516
_journal_paper_doi 10.1107/S0108270101000750
_journal_volume 57
_journal_year 2001
_chemical_formula_iupac '[Nd {Al (C3 H7 O)4}3]'
_chemical_formula_moiety 'C36 H84 Al3 Nd O12'
_chemical_formula_sum 'C36 H84 Al3 Nd O12'
_chemical_formula_weight 934.21
_chemical_name_systematic
;
hexa-\m~2~-isopropoxy-1:2\k^4^O;1:3\k^4^O;1:4\k^4^O-hexaisopropoxy-
2\k^2^O,3\k^2^O,4\k^2^O-trialuminium(III)neodymium(III)
;
_space_group_IT_number 4
_symmetry_cell_setting monoclinic
_symmetry_space_group_name_Hall 'P 2yb'
_symmetry_space_group_name_H-M 'P 1 21 1'
_cell_angle_alpha 90
_cell_angle_beta 90.221(14)
_cell_angle_gamma 90
_cell_formula_units_Z 4
_cell_length_a 13.1476(15)
_cell_length_b 22.6558(16)
_cell_length_c 16.9355(19)
_cell_measurement_reflns_used 5000
_cell_measurement_temperature 110(2)
_cell_measurement_theta_max 22.9
_cell_measurement_theta_min 6
_cell_volume 5044.5(9)
_computing_cell_refinement 'IPDS Software'
_computing_data_collection 'IPDS Software (Stoe & Cie, 1996)'
_computing_data_reduction 'IPDS Software'
_computing_molecular_graphics 'DIAMOND (Brandenburg, 1999)'
_computing_structure_refinement 'SHELXL97 (Sheldrick, 1997)'
_computing_structure_solution 'SHELXS97 (Sheldrick, 1990)'
_diffrn_ambient_temperature 110(2)
_diffrn_detector_area_resol_mean 6.67
_diffrn_measured_fraction_theta_full .918
_diffrn_measured_fraction_theta_max .918
_diffrn_measurement_device_type 'Stoe IPDS'
_diffrn_measurement_method '\f oscillation'
_diffrn_radiation_monochromator graphite
_diffrn_radiation_source 'fine-focus sealed tube'
_diffrn_radiation_type MoK\a
_diffrn_radiation_wavelength .71073
_diffrn_reflns_av_R_equivalents .035
_diffrn_reflns_av_sigmaI/netI .050
_diffrn_reflns_limit_h_max 16
_diffrn_reflns_limit_h_min -16
_diffrn_reflns_limit_k_max 27
_diffrn_reflns_limit_k_min -27
_diffrn_reflns_limit_l_max 20
_diffrn_reflns_limit_l_min -20
_diffrn_reflns_number 26970
_diffrn_reflns_theta_full 26.08
_diffrn_reflns_theta_max 26.08
_diffrn_reflns_theta_min 2.57
_diffrn_standards_decay_% 0
_diffrn_standards_interval_time 5
_diffrn_standards_number 50-200
_exptl_absorpt_coefficient_mu 1.129
_exptl_absorpt_correction_T_max .849
_exptl_absorpt_correction_T_min .661
_exptl_absorpt_correction_type numerical
_exptl_absorpt_process_details '[X-SHAPE (Stoe & Cie, 1996) and X-RED (Stoe & Cie, 1996)]'
_exptl_crystal_colour 'pale blue'
_exptl_crystal_density_diffrn 1.230
_exptl_crystal_density_method 'not measured'
_exptl_crystal_description irregular
_exptl_crystal_F_000 1980
_exptl_crystal_size_max .40
_exptl_crystal_size_mid .20
_exptl_crystal_size_min .15
_refine_diff_density_max .68
_refine_diff_density_min -.92
_refine_ls_abs_structure_details 'Flack (1983)'
_refine_ls_abs_structure_Flack -.022(9)
_refine_ls_extinction_method none
_refine_ls_goodness_of_fit_ref 1.034
_refine_ls_hydrogen_treatment constr
_refine_ls_matrix_type full
_refine_ls_number_parameters 922
_refine_ls_number_reflns 16370
_refine_ls_number_restraints 49
_refine_ls_restrained_S_all 1.037
_refine_ls_R_factor_all .039
_refine_ls_R_factor_gt .031
_refine_ls_shift/su_max .002
_refine_ls_shift/su_mean .000
_refine_ls_structure_factor_coef Fsqd
_refine_ls_weighting_details 'calc w = 1/[\s^2^(Fo^2^)+(0.0351P)^2^+0.0284P] where P=(Fo^2^+2Fc^2^)/3'
_refine_ls_weighting_scheme calc
_refine_ls_wR_factor_ref .069
_reflns_number_gt 15077
_reflns_number_total 16370
_reflns_threshold_expression I>2\s(I)
_cod_data_source_file jz1432.cif
_cod_data_source_block I
_cod_original_sg_symbol_Hall 'P 2y1'
_cod_original_sg_symbol_H-M 'P 21'
_cod_database_code 2011978
_cod_database_fobs_code 2011978

loop_
_symmetry_equiv_pos_as_xyz
'x, y, z'
'-x, y+1/2, -z'

loop_
_atom_site_label
_atom_site_fract_x
_atom_site_fract_y
_atom_site_fract_z
_atom_site_U_iso_or_equiv
_atom_site_adp_type
_atom_site_calc_flag
_atom_site_refinement_flags
_atom_site_occupancy
_atom_site_disorder_assembly
_atom_site_disorder_group
_atom_site_type_symbol
Nd1 .87887(2) .511856(10) .03536(2) .02095(6) Uani d . 1 A . Nd
Al1 .77068(14) .63671(8) -.01340(12) .0256(4) Uani d . 1 A . Al
Al2 1.11738(16) .48621(9) -.00331(14) .0326(4) Uani d . 1 A . Al
Al3 .74068(14) .41185(8) .12536(11) .0246(4) Uani d . 1 A . Al
O1 .8688(3) .61453(18) .0540(3) .0258(10) Uani d . 1 . . O
C1 .957(3) .6350(14) .112(2) .042(10) Uiso d PD .195(17) A 1 C
H1 .9816 .6001 .1433 .051 Uiso calc PR .195(17) A 1 H
C2 1.043(2) .6613(13) .070(2) .020(7) Uiso d PD .195(17) A 1 C
H2 1.0445 .6462 .0157 .024 Uiso calc PR .195(17) A 1 H
H3 1.1070 .6509 .0968 .024 Uiso calc PR .195(17) A 1 H
H4 1.0358 .7044 .0689 .024 Uiso calc PR .195(17) A 1 H
C3 .901(2) .6752(18) .1659(17) .037(9) Uiso d PD .195(17) A 1 C
H5 .8299 .6630 .1688 .045 Uiso calc PR .195(17) A 1 H
H6 .9052 .7157 .1456 .045 Uiso calc PR .195(17) A 1 H
H7 .9318 .6736 .2188 .045 Uiso calc PR .195(17) A 1 H
C4 .9313(6) .6607(4) .0902(5) .027(2) Uiso d PD .805(17) A 2 C
H8 .8930 .6987 .0881 .033 Uiso calc PR .805(17) A 2 H
C5 1.0256(6) .6670(4) .0429(7) .035(2) Uiso d PD .805(17) A 2 C
H9 1.0079 .6791 -.0110 .042 Uiso calc PR .805(17) A 2 H
H10 1.0617 .6292 .0415 .042 Uiso calc PR .805(17) A 2 H
H11 1.0695 .6970 .0671 .042 Uiso calc PR .805(17) A 2 H
C6 .9508(8) .6451(5) .1752(5) .044(3) Uiso d PD .805(17) A 2 C
H12 .8859 .6429 .2034 .053 Uiso calc PR .805(17) A 2 H
H13 .9938 .6755 .1995 .053 Uiso calc PR .805(17) A 2 H
H14 .9853 .6068 .1782 .053 Uiso calc PR .805(17) A 2 H
O2 .7536(3) .56076(16) -.0406(3) .0220(8) Uani d . 1 . . O
C7 .6685(5) .5359(3) -.0833(4) .0292(14) Uani d . 1 A . C
H15 .6911 .4976 -.1067 .035 Uiso calc R 1 . . H
C8 .5829(4) .5233(3) -.0287(4) .0359(15) Uani d . 1 . . C
H16 .6059 .4962 .0128 .043 Uiso calc R 1 A . H
H17 .5268 .5052 -.0582 .043 Uiso calc R 1 . . H
H18 .5597 .5602 -.0046 .043 Uiso calc R 1 . . H
C9 .6380(5) .5767(3) -.1509(4) .0371(15) Uani d . 1 . . C
H19 .6963 .5827 -.1859 .045 Uiso calc R 1 A . H
H20 .6160 .6148 -.1294 .045 Uiso calc R 1 . . H
H21 .5819 .5589 -.1808 .045 Uiso calc R 1 . . H
O3 1.0038(3) .4986(2) -.0610(3) .0303(11) Uani d . 1 . . O
C10 1.0114(5) .5114(4) -.1448(4) .0335(14) Uani d . 1 A . C
H22 1.0778 .4954 -.1639 .040 Uiso calc R 1 . . H
C11 .9271(6) .4796(4) -.1889(4) .0475(19) Uani d . 1 . . C
H23 .9313 .4371 -.1781 .057 Uiso calc R 1 A . H
H24 .9344 .4864 -.2457 .057 Uiso calc R 1 . . H
H25 .8610 .4946 -.1713 .057 Uiso calc R 1 . . H
C12 1.0117(7) .5768(4) -.1585(5) .0474(19) Uani d . 1 . . C
H26 1.0672 .5949 -.1281 .057 Uiso calc R 1 A . H
H27 .9466 .5935 -.1414 .057 Uiso calc R 1 . . H
H28 1.0215 .5848 -.2148 .057 Uiso calc R 1 . . H
O4 1.0430(3) .48805(19) .0826(3) .0273(10) Uani d . 1 . . O
C13 1.0691(6) .4690(3) .1621(4) .0386(17) Uani d . 1 A . C
H29 1.0177 .4861 .1989 .046 Uiso calc R 1 . . H
C14 1.0633(7) .4026(4) .1689(5) .052(2) Uani d . 1 . . C
H30 .9950 .3893 .1538 .062 Uiso calc R 1 A . H
H31 1.0775 .3909 .2235 .062 Uiso calc R 1 . . H
H32 1.1135 .3846 .1338 .062 Uiso calc R 1 . . H
C15 1.1740(6) .4928(5) .1861(5) .065(3) Uani d . 1 . . C
H33 1.1730 .5360 .1846 .078 Uiso calc R 1 A . H
H34 1.2254 .4780 .1493 .078 Uiso calc R 1 . . H
H35 1.1905 .4795 .2397 .078 Uiso calc R 1 . . H
O5 .7911(3) .42107(18) .0283(3) .0273(9) Uani d . 1 . . O
C16 .7932(6) .3771(3) -.0340(5) .0383(16) Uani d . 1 A . C
H36 .7964 .3983 -.0857 .046 Uiso calc R 1 . . H
C17 .8877(7) .3412(4) -.0257(6) .061(2) Uani d . 1 . . C
H37 .9472 .3672 -.0289 .073 Uiso calc R 1 A . H
H38 .8905 .3120 -.0683 .073 Uiso calc R 1 . . H
H39 .8875 .3209 .0254 .073 Uiso calc R 1 . . H
C18 .6964(6) .3409(3) -.0332(5) .0516(19) Uani d . 1 . . C
H40 .6377 .3671 -.0394 .062 Uiso calc R 1 A . H
H41 .6913 .3197 .0171 .062 Uiso calc R 1 . . H
H42 .6977 .3124 -.0767 .062 Uiso calc R 1 . . H
O6 .7962(3) .48158(18) .1515(2) .0221(8) Uani d . 1 . . O
C19 .7711(5) .5166(3) .2190(4) .0334(14) Uani d . 1 A . C
H43 .8296 .5435 .2305 .040 Uiso calc R 1 . . H
C20 .6779(6) .5544(3) .2011(4) .0406(17) Uani d . 1 . . C
H44 .6920 .5800 .1558 .049 Uiso calc R 1 A . H
H45 .6617 .5787 .2473 .049 Uiso calc R 1 . . H
H46 .6199 .5288 .1887 .049 Uiso calc R 1 . . H
C21 .7537(6) .4775(3) .2909(4) .0406(17) Uani d . 1 . . C
H47 .8158 .4550 .3024 .049 Uiso calc R 1 A . H
H48 .6977 .4501 .2801 .049 Uiso calc R 1 . . H
H49 .7366 .5022 .3365 .049 Uiso calc R 1 . . H
O7 .8272(3) .6802(2) -.0804(3) .0412(11) Uani d . 1 . . O
C22 .8114(6) .7137(3) -.1507(5) .0426(17) Uani d . 1 A . C
H50 .7819 .6870 -.1919 .051 Uiso calc R 1 . . H
C23 .9126(6) .7345(3) -.1783(5) .051(2) Uani d . 1 . . C
H51 .9575 .7005 -.1863 .062 Uiso calc R 1 A . H
H52 .9425 .7608 -.1386 .062 Uiso calc R 1 . . H
H53 .9046 .7559 -.2282 .062 Uiso calc R 1 . . H
C24 .7412(7) .7636(4) -.1390(6) .062(3) Uani d . 1 . . C
H54 .6752 .7488 -.1212 .075 Uiso calc R 1 A . H
H55 .7325 .7849 -.1889 .075 Uiso calc R 1 . . H
H56 .7694 .7904 -.0991 .075 Uiso calc R 1 . . H
O8 .6614(3) .66056(17) .0299(3) .0360(11) Uani d . 1 . . O
C25 .6298(5) .7173(3) .0536(4) .0374(16) Uani d . 1 A . C
H57 .6802 .7471 .0347 .045 Uiso calc R 1 . . H
C26 .5273(6) .7310(4) .0180(6) .062(3) Uani d . 1 . . C
H58 .5321 .7299 -.0397 .075 Uiso calc R 1 A . H
H59 .5055 .7704 .0348 .075 Uiso calc R 1 . . H
H60 .4776 .7017 .0357 .075 Uiso calc R 1 . . H
C27 .6256(10) .7194(4) .1424(5) .070(3) Uani d . 1 . . C
H61 .6931 .7107 .1642 .084 Uiso calc R 1 A . H
H62 .5767 .6901 .1615 .084 Uiso calc R 1 . . H
H63 .6044 .7589 .1594 .084 Uiso calc R 1 . . H
O9 1.1731(4) .4197(2) -.0161(3) .0475(14) Uani d . 1 . . O
C28 1.2360(18) .4090(11) -.0865(17) .070(8) Uiso d PD .393(17) A 1 C
H64 1.2431 .4444 -.1212 .084 Uiso calc PR .393(17) A 1 H
C29 1.3352(14) .3872(10) -.0541(14) .060(7) Uiso d PD .393(17) A 1 C
H65 1.3751 .4208 -.0347 .072 Uiso calc PR .393(17) A 1 H
H66 1.3729 .3670 -.0958 .072 Uiso calc PR .393(17) A 1 H
H67 1.3224 .3598 -.0106 .072 Uiso calc PR .393(17) A 1 H
C30 1.1760(17) .3599(11) -.1239(16) .063(7) Uiso d PD .393(17) A 1 C
H68 1.1130 .3758 -.1465 .076 Uiso calc PR .393(17) A 1 H
H69 1.1595 .3302 -.0838 .076 Uiso calc PR .393(17) A 1 H
H70 1.2165 .3416 -.1657 .076 Uiso calc PR .393(17) A 1 H
C31 1.2246(9) .3791(6) -.0619(7) .043(3) Uiso d PD .607(17) A 2 C
H71 1.2701 .3561 -.0259 .051 Uiso calc PR .607(17) A 2 H
C32 1.2901(11) .4105(7) -.1186(9) .058(4) Uiso d PD .607(17) A 2 C
H72 1.3343 .4381 -.0901 .070 Uiso calc PR .607(17) A 2 H
H73 1.2476 .4323 -.1563 .070 Uiso calc PR .607(17) A 2 H
H74 1.3320 .3818 -.1472 .070 Uiso calc PR .607(17) A 2 H
C33 1.1527(10) .3360(6) -.1006(8) .051(4) Uiso d PD .607(17) A 2 C
H75 1.1121 .3162 -.0601 .061 Uiso calc PR .607(17) A 2 H
H76 1.1918 .3065 -.1301 .061 Uiso calc PR .607(17) A 2 H
H77 1.1075 .3572 -.1370 .061 Uiso calc PR .607(17) A 2 H
O10 1.1918(4) .5464(2) -.0159(4) .0587(19) Uani d . 1 . . O
C34 1.2912(11) .5625(6) -.0382(11) .021(4) Uiso d PD .38(3) A 1 C
H78 1.3364 .5285 -.0248 .025 Uiso calc PR .38(3) A 1 H
C35 1.3182(15) .6124(8) .0189(12) .036(6) Uiso d PD .38(3) A 1 C
H79 1.2999 .6009 .0727 .044 Uiso calc PR .38(3) A 1 H
H80 1.2805 .6481 .0041 .044 Uiso calc PR .38(3) A 1 H
H81 1.3914 .6203 .0164 .044 Uiso calc PR .38(3) A 1 H
C36 1.3160(16) .5805(9) -.1198(11) .041(5) Uiso d PD .38(3) A 1 C
H82 1.3001 .5482 -.1562 .049 Uiso calc PR .38(3) A 1 H
H83 1.3886 .5900 -.1231 .049 Uiso calc PR .38(3) A 1 H
H84 1.2759 .6154 -.1341 .049 Uiso calc PR .38(3) A 1 H
C37 1.3000(9) .5570(5) -.0098(8) .033(3) Uiso d PD .62(3) A 2 C
H85 1.3376 .5186 -.0096 .040 Uiso calc PR .62(3) A 2 H
C38 1.3314(12) .5931(7) .0588(8) .054(4) Uiso d PD .62(3) A 2 C
H86 1.3177 .5713 .1076 .065 Uiso calc PR .62(3) A 2 H
H87 1.2931 .6302 .0589 .065 Uiso calc PR .62(3) A 2 H
H88 1.4043 .6017 .0553 .065 Uiso calc PR .62(3) A 2 H
C39 1.3195(12) .5895(7) -.0859(9) .055(4) Uiso d PD .62(3) A 2 C
H89 1.2997 .5645 -.1307 .066 Uiso calc PR .62(3) A 2 H
H90 1.3920 .5991 -.0897 .066 Uiso calc PR .62(3) A 2 H
H91 1.2795 .6260 -.0869 .066 Uiso calc PR .62(3) A 2 H
O11 .6124(4) .41890(19) .1349(3) .0376(11) Uani d . 1 . . O
C40 .5140(15) .3935(9) .1309(11) .032(6) Uiso d PD .381(16) A 1 C
H92 .5048 .3764 .0769 .039 Uiso calc PR .381(16) A 1 H
C41 .4338(18) .4395(9) .1424(14) .064(7) Uiso d PD .381(16) A 1 C
H93 .4424 .4708 .1031 .076 Uiso calc PR .381(16) A 1 H
H94 .4401 .4563 .1956 .076 Uiso calc PR .381(16) A 1 H
H95 .3665 .4216 .1362 .076 Uiso calc PR .381(16) A 1 H
C42 .504(2) .3444(10) .1894(16) .072(8) Uiso d PD .381(16) A 1 C
H96 .5591 .3157 .1810 .086 Uiso calc PR .381(16) A 1 H
H97 .4384 .3249 .1824 .086 Uiso calc PR .381(16) A 1 H
H98 .5092 .3604 .2430 .086 Uiso calc PR .381(16) A 1 H
C43 .5308(10) .3774(7) .1334(6) .031(3) Uiso d PD .619(16) A 2 C
H99 .5565 .3377 .1173 .037 Uiso calc PR .619(16) A 2 H
C44 .4478(11) .3981(7) .0761(8) .058(4) Uiso d PD .619(16) A 2 C
H100 .4754 .3998 .0225 .070 Uiso calc PR .619(16) A 2 H
H101 .4240 .4373 .0918 .070 Uiso calc PR .619(16) A 2 H
H102 .3907 .3702 .0774 .070 Uiso calc PR .619(16) A 2 H
C45 .4901(10) .3749(6) .2157(6) .043(3) Uiso d PD .619(16) A 2 C
H103 .5440 .3621 .2519 .052 Uiso calc PR .619(16) A 2 H
H104 .4334 .3469 .2178 .052 Uiso calc PR .619(16) A 2 H
H105 .4661 .4142 .2313 .052 Uiso calc PR .619(16) A 2 H
O12 .7983(4) .3517(2) .1655(3) .0379(11) Uani d . 1 . . O
C46 .7756(6) .3129(3) .2304(5) .0432(18) Uani d . 1 A . C
H106 .7159 .3289 .2600 .052 Uiso calc R 1 . . H
C47 .8665(7) .3110(4) .2846(5) .052(2) Uani d . 1 . . C
H107 .8804 .3507 .3049 .063 Uiso calc R 1 A . H
H108 .9258 .2967 .2554 .063 Uiso calc R 1 . . H
H109 .8526 .2843 .3288 .063 Uiso calc R 1 . . H
C48 .7485(8) .2537(4) .1972(6) .071(3) Uani d . 1 . . C
H110 .6892 .2576 .1623 .085 Uiso calc R 1 A . H
H111 .7324 .2265 .2404 .085 Uiso calc R 1 . . H
H112 .8061 .2382 .1671 .085 Uiso calc R 1 . . H
Nd2 .59685(2) .176531(11) .53977(2) .02245(7) Uani d . 1 B . Nd
Al4 .74701(14) .06410(8) .50547(11) .0256(4) Uani d . 1 B . Al
Al5 .36960(12) .18785(8) .46029(13) .0257(4) Uani d . 1 B . Al
Al6 .69738(15) .29054(8) .63035(11) .0282(4) Uani d . 1 B . Al
O13 .6312(4) .07487(19) .5577(3) .0283(11) Uani d . 1 . . O
C49 .5706(12) .0254(7) .5731(11) .024(4) Uiso d PD .39(2) B 1 C
H113 .5253 .0491 .6083 .028 Uiso calc PR .39(2) B 1 H
C50 .4868(12) .0116(10) .5215(11) .041(5) Uiso d PD .39(2) B 1 C
H114 .4806 .0423 .4810 .049 Uiso calc PR .39(2) B 1 H
H115 .4238 .0098 .5522 .049 Uiso calc PR .39(2) B 1 H
H116 .4988 -.0266 .4962 .049 Uiso calc PR .39(2) B 1 H
C51 .602(2) -.0109(11) .6383(14) .077(9) Uiso d PD .39(2) B 1 C
H117 .6624 .0065 .6633 .092 Uiso calc PR .39(2) B 1 H
H118 .6186 -.0506 .6191 .092 Uiso calc PR .39(2) B 1 H
H119 .5470 -.0134 .6769 .092 Uiso calc PR .39(2) B 1 H
C52 .5755(11) .0288(7) .5952(9) .046(5) Uiso d PD .61(2) B 2 C
H120 .6121 -.0094 .5868 .055 Uiso calc PR .61(2) B 2 H
C53 .4723(11) .0247(8) .5579(10) .058(5) Uiso d PD .61(2) B 2 C
H121 .4795 .0175 .5011 .069 Uiso calc PR .61(2) B 2 H
H122 .4354 .0617 .5663 .069 Uiso calc PR .61(2) B 2 H
H123 .4344 -.0079 .5819 .069 Uiso calc PR .61(2) B 2 H
C54 .5641(15) .0389(9) .6816(9) .083(6) Uiso d PD .61(2) B 2 C
H124 .6315 .0417 .7062 .099 Uiso calc PR .61(2) B 2 H
H125 .5266 .0059 .7050 .099 Uiso calc PR .61(2) B 2 H
H126 .5266 .0757 .6904 .099 Uiso calc PR .61(2) B 2 H
O14 .7428(3) .14050(17) .4768(3) .0231(9) Uani d . 1 . . O
C55 .8137(5) .1750(3) .4317(4) .0320(14) Uani d . 1 B . C
H127 .7770 .2108 .4121 .038 Uiso calc R 1 . . H
C56 .8987(6) .1952(3) .4814(5) .053(2) Uani d . 1 . . C
H128 .8721 .2169 .5269 .064 Uiso calc R 1 B . H
H129 .9431 .2210 .4505 .064 Uiso calc R 1 . . H
H130 .9376 .1609 .5000 .064 Uiso calc R 1 . . H
C57 .8487(6) .1403(3) .3604(5) .046(2) Uani d . 1 . . C
H131 .7894 .1280 .3293 .056 Uiso calc R 1 B . H
H132 .8866 .1054 .3779 .056 Uiso calc R 1 . . H
H133 .8928 .1652 .3278 .056 Uiso calc R 1 . . H
O15 .4962(3) .1816(2) .4248(2) .0229(8) Uani d . 1 . . O
C58 .5285(5) .1708(4) .3453(4) .0379(17) Uani d . 1 B . C
H134 .5991 .1866 .3399 .045 Uiso calc R 1 . . H
C59 .4625(7) .2031(4) .2879(5) .0459(19) Uani d . 1 . . C
H135 .4621 .2452 .3011 .055 Uiso calc R 1 B . H
H136 .3930 .1876 .2905 .055 Uiso calc R 1 . . H
H137 .4890 .1978 .2344 .055 Uiso calc R 1 . . H
C60 .5326(7) .1049(4) .3294(4) .0458(19) Uani d . 1 . . C
H138 .5761 .0858 .3691 .055 Uiso calc R 1 B . H
H139 .5606 .0979 .2767 .055 Uiso calc R 1 . . H
H140 .4639 .0883 .3323 .055 Uiso calc R 1 . . H
O16 .4206(3) .18575(19) .5592(2) .0268(10) Uani d . 1 . . O
C61 .3674(6) .2007(3) .6307(4) .0342(16) Uani d . 1 B . C
H141 .4043 .1820 .6760 .041 Uiso calc R 1 . . H
C62 .3690(6) .2667(3) .6427(4) .0420(18) Uani d . 1 . . C
H142 .4397 .2804 .6450 .050 Uiso calc R 1 B . H
H143 .3347 .2765 .6923 .050 Uiso calc R 1 . . H
H144 .3338 .2860 .5986 .050 Uiso calc R 1 . . H
C63 .2614(5) .1768(4) .6293(4) .0503(18) Uani d . 1 . . C
H145 .2637 .1338 .6231 .060 Uiso calc R 1 B . H
H146 .2239 .1941 .5849 .060 Uiso calc R 1 . . H
H147 .2272 .1867 .6789 .060 Uiso calc R 1 . . H
O17 .6531(3) .27548(19) .5320(3) .0291(10) Uani d . 1 . . O
C64 .6390(5) .3162(3) .4677(5) .0352(15) Uani d . 1 B . C
H148 .6409 .2934 .4172 .042 Uiso calc R 1 . . H
C65 .5369(7) .3452(3) .4738(5) .052(2) Uani d . 1 . . C
H149 .4837 .3149 .4745 .062 Uiso calc R 1 B . H
H150 .5264 .3712 .4283 .062 Uiso calc R 1 . . H
H151 .5338 .3684 .5226 .062 Uiso calc R 1 . . H
C66 .7247(6) .3600(3) .4667(5) .0501(19) Uani d . 1 . . C
H152 .7895 .3390 .4617 .060 Uiso calc R 1 B . H
H153 .7245 .3827 .5159 .060 Uiso calc R 1 . . H
H154 .7159 .3868 .4218 .060 Uiso calc R 1 . . H
O18 .6580(3) .21757(19) .6580(2) .0288(10) Uani d . 1 . . O
C67 .6794(7) .1892(3) .7333(4) .048(2) Uani d . 1 B . C
H155 .6244 .1601 .7453 .058 Uiso calc R 1 . . H
C68 .7803(8) .1568(4) .7250(5) .062(3) Uani d . 1 . . C
H156 .7746 .1270 .6832 .074 Uiso calc R 1 B . H
H157 .7974 .1374 .7751 .074 Uiso calc R 1 . . H
H158 .8338 .1851 .7114 .074 Uiso calc R 1 . . H
C69 .6867(10) .2322(4) .7974(5) .075(3) Uani d . 1 . . C
H159 .6207 .2517 .8044 .090 Uiso calc R 1 B . H
H160 .7383 .2619 .7844 .090 Uiso calc R 1 . . H
H161 .7059 .2120 .8464 .090 Uiso calc R 1 . . H
O19 .7298(4) .0201(2) .4257(3) .0341(10) Uani d . 1 . . O
C70 .7879(19) -.0289(8) .3942(11) .038(5) Uiso d PD .419(19) B 1 C
H162 .8607 -.0282 .4115 .045 Uiso calc PR .419(19) B 1 H
C71 .732(2) -.0839(10) .4225(15) .085(9) Uiso d PD .419(19) B 1 C
H163 .7403 -.0878 .4798 .101 Uiso calc PR .419(19) B 1 H
H164 .7604 -.1188 .3964 .101 Uiso calc PR .419(19) B 1 H
H165 .6597 -.0805 .4095 .101 Uiso calc PR .419(19) B 1 H
C72 .776(2) -.0257(11) .3052(11) .079(8) Uiso d PD .419(19) B 1 C
H166 .8147 .0081 .2851 .095 Uiso calc PR .419(19) B 1 H
H167 .7042 -.0212 .2916 .095 Uiso calc PR .419(19) B 1 H
H168 .8025 -.0621 .2815 .095 Uiso calc PR .419(19) B 1 H
C73 .7582(11) -.0337(6) .3966(7) .029(3) Uiso d PD .581(19) B 2 C
H169 .7888 -.0574 .4404 .034 Uiso calc PR .581(19) B 2 H
C74 .6660(13) -.0647(9) .3667(12) .083(6) Uiso d PD .581(19) B 2 C
H170 .6164 -.0685 .4095 .100 Uiso calc PR .581(19) B 2 H
H171 .6849 -.1041 .3478 .100 Uiso calc PR .581(19) B 2 H
H172 .6359 -.0420 .3233 .100 Uiso calc PR .581(19) B 2 H
C75 .8353(12) -.0273(7) .3322(10) .066(5) Uiso d PD .581(19) B 2 C
H173 .8949 -.0062 .3526 .079 Uiso calc PR .581(19) B 2 H
H174 .8055 -.0051 .2882 .079 Uiso calc PR .581(19) B 2 H
H175 .8558 -.0665 .3137 .079 Uiso calc PR .581(19) B 2 H
O20 .8379(4) .0460(2) .5722(3) .0407(12) Uani d . 1 . . O
C76 .9435(6) .0303(3) .5686(5) .0437(19) Uani d . 1 B . C
H176 .9695 .0402 .5148 .052 Uiso calc R 1 . . H
C77 .9574(8) -.0341(4) .5822(6) .063(3) Uani d . 1 . . C
H177 .9190 -.0563 .5424 .075 Uiso calc R 1 B . H
H178 .9327 -.0444 .6350 .075 Uiso calc R 1 . . H
H179 1.0298 -.0440 .5783 .075 Uiso calc R 1 . . H
C78 1.0016(6) .0673(4) .6292(5) .051(2) Uani d . 1 . . C
H180 .9911 .1093 .6180 .061 Uiso calc R 1 B . H
H181 1.0743 .0581 .6262 .061 Uiso calc R 1 . . H
H182 .9766 .0583 .6823 .061 Uiso calc R 1 . . H
O21 .3144(4) .2551(2) .4473(3) .0369(12) Uani d . 1 . . O
C79 .2439(12) .2860(9) .3980(13) .026(5) Uiso d PD .43(5) B 1 C
H183 .2331 .2633 .3480 .031 Uiso calc PR .43(5) B 1 H
C80 .1442(13) .2902(11) .4423(17) .047(6) Uiso d PD .43(5) B 1 C
H184 .1193 .2505 .4542 .057 Uiso calc PR .43(5) B 1 H
H185 .0940 .3111 .4098 .057 Uiso calc PR .43(5) B 1 H
H186 .1549 .3119 .4917 .057 Uiso calc PR .43(5) B 1 H
C81 .2812(13) .3476(10) .3785(15) .035(5) Uiso d PD .43(5) B 1 C
H187 .3457 .3450 .3499 .042 Uiso calc PR .43(5) B 1 H
H188 .2914 .3699 .4275 .042 Uiso calc PR .43(5) B 1 H
H189 .2305 .3678 .3456 .042 Uiso calc PR .43(5) B 1 H
C82 .2419(11) .2730(9) .3838(12) .043(5) Uiso d PD .57(5) B 2 C
H190 .2446 .2443 .3390 .051 Uiso calc PR .57(5) B 2 H
C83 .1378(10) .2756(8) .4164(13) .043(5) Uiso d PD .57(5) B 2 C
H191 .1158 .2359 .4314 .052 Uiso calc PR .57(5) B 2 H
H192 .0912 .2915 .3764 .052 Uiso calc PR .57(5) B 2 H
H193 .1373 .3013 .4630 .052 Uiso calc PR .57(5) B 2 H
C84 .2755(12) .3332(8) .3568(13) .044(4) Uiso d PD .57(5) B 2 C
H194 .3436 .3304 .3337 .053 Uiso calc PR .57(5) B 2 H
H195 .2772 .3602 .4020 .053 Uiso calc PR .57(5) B 2 H
H196 .2277 .3481 .3170 .053 Uiso calc PR .57(5) B 2 H
O22 .3051(4) .1268(2) .4314(3) .0397(12) Uani d . 1 . . O
C85 .2046(5) .1032(3) .4333(5) .0387(17) Uani d . 1 B . C
H197 .1624 .1289 .4683 .046 Uiso calc R 1 . . H
C86 .2090(6) .0430(3) .4691(6) .054(2) Uani d . 1 . . C
H198 .2369 .0457 .5227 .064 Uiso calc R 1 B . H
H199 .2526 .0176 .4370 .064 Uiso calc R 1 . . H
H200 .1403 .0263 .4712 .064 Uiso calc R 1 . . H
C87 .1587(7) .1049(5) .3512(5) .063(2) Uani d . 1 . . C
H201 .1574 .1457 .3321 .076 Uiso calc R 1 B . H
H202 .0892 .0893 .3528 .076 Uiso calc R 1 . . H
H203 .1999 .0807 .3155 .076 Uiso calc R 1 . . H
O23 .8266(4) .2947(2) .6387(3) .0464(13) Uani d . 1 . . O
C88 .907(2) .3331(13) .6557(16) .037(9) Uiso d PD .36(2) B 1 C
H204 .8829 .3750 .6567 .044 Uiso calc PR .36(2) B 1 H
C89 .987(3) .3242(19) .5937(16) .114(16) Uiso d PD .36(2) B 1 C
H205 .9618 .3379 .5424 .137 Uiso calc PR .36(2) B 1 H
H206 1.0046 .2822 .5902 .137 Uiso calc PR .36(2) B 1 H
H207 1.0484 .3467 .6081 .137 Uiso calc PR .36(2) B 1 H
C90 .956(2) .3157(13) .7353(14) .067(8) Uiso d PD .36(2) B 1 C
H208 .9061 .3199 .7777 .080 Uiso calc PR .36(2) B 1 H
H209 1.0144 .3415 .7459 .080 Uiso calc PR .36(2) B 1 H
H210 .9792 .2746 .7328 .080 Uiso calc PR .36(2) B 1 H
C91 .8999(15) .3346(10) .6685(13) .064(8) Uiso d PD .64(2) B 2 C
H211 .8739 .3566 .7154 .077 Uiso calc PR .64(2) B 2 H
C92 .9396(12) .3761(6) .6055(9) .066(5) Uiso d PD .64(2) B 2 C
H212 .8847 .4024 .5882 .080 Uiso calc PR .64(2) B 2 H
H213 .9640 .3531 .5604 .080 Uiso calc PR .64(2) B 2 H
H214 .9956 .3996 .6272 .080 Uiso calc PR .64(2) B 2 H
C93 .9885(19) .2935(10) .6909(15) .119(9) Uiso d PD .64(2) B 2 C
H215 .9655 .2649 .7304 .143 Uiso calc PR .64(2) B 2 H
H216 1.0445 .3170 .7128 .143 Uiso calc PR .64(2) B 2 H
H217 1.0119 .2725 .6438 .143 Uiso calc PR .64(2) B 2 H
O24 .6262(4) .3449(2) .6713(3) .0410(11) Uani d . 1 . . O
C94 .6402(7) .3863(3) .7322(5) .0483(19) Uani d . 1 B . C
H218 .6985 .3731 .7659 .058 Uiso calc R 1 . . H
C95 .5468(8) .3891(5) .7827(6) .067(3) Uani d . 1 . . C
H219 .5335 .3500 .8053 .080 Uiso calc R 1 B . H
H220 .4885 .4013 .7504 .080 Uiso calc R 1 . . H
H221 .5573 .4176 .8254 .080 Uiso calc R 1 . . H
C96 .6676(9) .4450(3) .6958(6) .063(3) Uani d . 1 . . C
H222 .7297 .4407 .6645 .076 Uiso calc R 1 B . H
H223 .6790 .4742 .7377 .076 Uiso calc R 1 . . H
H224 .6118 .4583 .6616 .076 Uiso calc R 1 . . H

loop_
_atom_site_aniso_label
_atom_site_aniso_U_11
_atom_site_aniso_U_22
_atom_site_aniso_U_33
_atom_site_aniso_U_12
_atom_site_aniso_U_13
_atom_site_aniso_U_23
Nd1 .01795(12) .01907(15) .02585(16) -.00080(12) .00198(14) .00269(17)
Al1 .0242(9) .0184(9) .0343(11) .0014(7) .0059(7) .0026(7)
Al2 .0191(9) .0314(10) .0474(12) -.0005(8) .0071(9) -.0070(9)
Al3 .0277(9) .0196(9) .0266(9) -.0054(7) .0011(7) .0043(7)
O1 .027(2) .017(2) .033(3) -.0063(16) -.0020(19) -.0089(18)
O2 .0156(16) .0216(19) .029(2) .0041(14) -.008(2) .0014(19)
C7 .027(3) .023(3) .037(4) -.002(2) -.006(3) -.004(3)
C8 .021(3) .039(4) .047(4) -.007(2) -.010(3) .008(3)
C9 .039(4) .039(4) .034(4) .003(3) -.008(3) .001(3)
O3 .026(2) .038(3) .027(3) -.0029(17) .0196(17) -.0019(18)
C10 .025(3) .035(3) .041(4) .008(3) .015(3) .001(4)
C11 .050(5) .068(5) .025(4) -.002(4) .004(3) .003(3)
C12 .058(5) .047(5) .037(4) .003(4) .014(4) .014(3)
O4 .015(2) .032(2) .035(3) .0036(16) -.0032(18) -.0060(18)
C13 .033(4) .055(5) .028(4) -.004(3) -.006(3) -.003(3)
C14 .055(5) .052(5) .048(5) .021(4) -.013(4) .008(4)
C15 .030(4) .111(9) .056(5) -.010(4) -.015(4) -.010(5)
O5 .037(2) .023(2) .022(2) -.0045(17) .004(2) -.0014(17)
C16 .067(5) .026(3) .022(3) -.012(3) .006(4) -.008(3)
C17 .082(6) .032(4) .069(6) .005(4) .013(6) -.023(4)
C18 .071(5) .048(4) .035(4) -.032(4) .001(4) -.010(4)
O6 .023(2) .026(2) .018(2) -.0055(16) .0076(16) -.0017(16)
C19 .036(3) .036(4) .028(3) -.005(3) .005(3) -.014(3)
C20 .044(4) .040(4) .038(4) .008(3) .019(3) -.005(3)
C21 .055(4) .038(4) .030(4) -.007(3) .009(3) -.002(3)
O7 .040(2) .035(3) .049(3) .001(3) .007(2) .017(2)
C22 .035(4) .043(4) .049(5) .005(3) .008(3) .018(3)
C23 .044(4) .043(4) .067(5) .005(3) .023(4) .027(4)
C24 .059(5) .060(5) .069(6) .017(4) .026(5) .034(4)
O8 .037(2) .019(2) .052(3) .0035(15) .014(2) -.005(2)
C25 .037(3) .018(3) .058(5) .009(2) .016(3) .001(3)
C26 .042(4) .047(5) .098(8) .015(3) .010(5) .028(5)
C27 .110(9) .051(5) .050(5) .026(5) .021(6) -.004(4)
O9 .044(3) .040(3) .058(4) .016(2) .012(3) -.011(2)
O10 .028(3) .035(3) .112(6) -.004(2) .020(3) -.007(3)
O11 .030(3) .030(2) .053(3) -.005(2) .001(2) .0092(19)
O12 .044(3) .033(3) .036(3) .005(2) .006(2) .016(2)
C46 .050(4) .035(4) .045(4) .010(3) .015(4) .025(3)
C47 .064(6) .050(5) .043(4) .017(4) .008(4) .020(4)
C48 .073(6) .044(5) .095(8) -.014(5) .002(6) .033(5)
Nd2 .02260(13) .02053(16) .02421(16) .00079(12) -.00072(15) -.00071(17)
Al4 .0263(9) .0211(9) .0295(10) .0017(7) .0002(7) .0007(7)
Al5 .0199(7) .0303(10) .0270(9) .0000(7) -.0024(9) .0014(8)
Al6 .0355(10) .0238(10) .0255(10) -.0031(8) .0002(8) -.0032(7)
O13 .032(2) .022(2) .031(3) -.0051(19) .008(2) .0046(19)
O14 .0204(19) .022(2) .027(2) -.0007(15) .0092(17) .0003(17)
C55 .033(3) .026(3) .037(3) -.006(3) .015(2) .011(3)
C56 .034(4) .056(5) .070(6) -.019(3) .000(4) .010(4)
C57 .056(5) .035(4) .049(5) .012(3) .022(4) .017(3)
O15 .0199(17) .034(2) .0152(19) .0038(19) -.0001(14) -.001(2)
C58 .037(4) .064(5) .013(3) -.012(4) .005(2) -.007(3)
C59 .051(5) .055(5) .032(4) .010(4) .006(4) .005(3)
C60 .056(5) .054(5) .027(4) .007(4) -.001(3) -.014(3)
O16 .0229(19) .032(3) .025(2) .0038(18) .0072(15) .0033(17)
C61 .049(4) .030(3) .024(3) .006(3) .005(3) -.005(2)
C62 .054(5) .034(4) .038(4) .012(3) .017(4) -.007(3)
C63 .042(4) .063(5) .046(4) -.016(5) .019(3) -.008(4)
O17 .039(2) .025(2) .023(2) -.0018(17) -.001(2) .0028(19)
C64 .052(4) .027(3) .027(3) -.005(3) -.001(4) .010(3)
C65 .069(5) .033(4) .053(6) .010(4) -.010(4) .014(4)
C66 .064(5) .043(4) .044(4) -.002(3) .024(5) .015(4)
O18 .037(2) .031(2) .019(2) .0000(18) -.0013(18) .0037(17)
C67 .067(5) .049(5) .027(4) -.002(4) -.005(3) .017(3)
C68 .072(6) .072(7) .041(5) .011(5) -.023(4) .006(4)
C69 .131(10) .063(6) .032(5) .004(6) -.003(5) .007(4)
O19 .041(2) .025(3) .036(2) .006(2) .0000(19) -.002(2)
O20 .039(3) .041(3) .042(3) .010(2) -.008(2) .002(2)
C76 .035(4) .055(5) .041(4) .009(3) -.002(3) .004(3)
C77 .058(6) .059(6) .071(7) .009(5) -.008(5) -.001(5)
C78 .035(4) .066(5) .052(5) .006(4) -.019(4) .002(4)
O21 .030(2) .041(3) .040(3) .009(2) -.006(2) .001(2)
O22 .028(3) .042(3) .049(3) -.009(2) .004(2) -.008(2)
C85 .020(3) .046(4) .050(5) -.006(3) .003(3) -.015(3)
C86 .042(4) .053(4) .066(6) -.022(3) .009(5) .001(4)
C87 .040(4) .096(7) .053(6) -.014(5) -.009(4) -.012(5)
O23 .036(3) .051(3) .052(3) -.011(2) -.004(3) -.009(3)
O24 .056(3) .035(2) .031(2) .004(2) .005(2) -.0120(19)
C94 .064(5) .033(4) .048(5) -.002(3) .008(4) -.011(3)
C95 .073(7) .062(6) .064(6) -.009(5) .030(5) -.020(5)
C96 .089(7) .036(5) .065(6) -.009(4) .023(5) -.009(4)

loop_
_atom_type_symbol
_atom_type_description
_atom_type_scat_dispersion_real
_atom_type_scat_dispersion_imag
_atom_type_scat_source
C C .0033 .0016 'International Tables Vol C Tables 4.2.6.8 and 6.1.1.4'
H H .0000 .0000 'International Tables Vol C Tables 4.2.6.8 and 6.1.1.4'
O O .0106 .0060 'International Tables Vol C Tables 4.2.6.8 and 6.1.1.4'
Al Al .0645 .0514 'International Tables Vol C Tables 4.2.6.8 and 6.1.1.4'
Nd Nd -.1943 3.0179 'International Tables Vol C Tables 4.2.6.8 and 6.1.1.4'

loop_
_geom_angle_atom_site_label_1
_geom_angle_atom_site_label_2
_geom_angle_atom_site_label_3
_geom_angle
O3 Nd1 O1 105.13(16)
O3 Nd1 O6 150.85(15)
O1 Nd1 O6 98.62(15)
O3 Nd1 O4 64.12(17)
O1 Nd1 O4 103.44(15)
O6 Nd1 O4 94.30(16)
O3 Nd1 O2 99.83(16)
O1 Nd1 O2 64.49(14)
O6 Nd1 O2 105.57(15)
O4 Nd1 O2 157.85(15)
O3 Nd1 O5 101.36(15)
O1 Nd1 O5 147.22(15)
O6 Nd1 O5 63.96(14)
O4 Nd1 O5 105.32(15)
O2 Nd1 O5 92.36(14)
O7 Al1 O8 118.8(2)
O7 Al1 O1 106.0(2)
O8 Al1 O1 114.9(3)
O7 Al1 O2 116.4(3)
O8 Al1 O2 108.0(2)
O1 Al1 O2 89.05(19)
O9 Al2 O10 116.8(3)
O9 Al2 O4 111.8(3)
O10 Al2 O4 114.2(3)
O9 Al2 O3 115.3(3)
O10 Al2 O3 106.5(3)
O4 Al2 O3 89.0(2)
O12 Al3 O11 118.6(2)
O12 Al3 O5 107.2(2)
O11 Al3 O5 116.5(2)
O12 Al3 O6 115.3(2)
O11 Al3 O6 107.2(2)
O5 Al3 O6 88.39(19)
C4 O1 C1 28.8(12)
C4 O1 Al1 117.9(4)
C1 O1 Al1 146.7(13)
C4 O1 Nd1 137.0(4)
C1 O1 Nd1 109.3(13)
Al1 O1 Nd1 103.46(19)
C2 C1 C3 115.7(19)
C2 C1 O1 112(3)
C3 C1 O1 101(3)
O1 C4 C5 108.2(7)
O1 C4 C6 109.1(7)
C5 C4 C6 113.6(7)
C7 O2 Al1 126.8(3)
C7 O2 Nd1 128.8(3)
Al1 O2 Nd1 102.94(19)
O2 C7 C8 110.5(5)
O2 C7 C9 109.9(5)
C8 C7 C9 112.6(5)
C10 O3 Al2 120.0(3)
C10 O3 Nd1 135.0(4)
Al2 O3 Nd1 103.0(2)
O3 C10 C12 110.4(6)
O3 C10 C11 109.4(5)
C12 C10 C11 113.3(7)
C13 O4 Al2 129.1(4)
C13 O4 Nd1 126.4(4)
Al2 O4 Nd1 103.6(2)
O4 C13 C14 110.8(6)
O4 C13 C15 110.4(7)
C14 C13 C15 112.1(7)
C16 O5 Al3 126.6(4)
C16 O5 Nd1 128.6(4)
Al3 O5 Nd1 103.8(2)
O5 C16 C17 109.0(6)
O5 C16 C18 110.3(6)
C17 C16 C18 113.9(6)
C19 O6 Al3 126.1(4)
C19 O6 Nd1 127.9(4)
Al3 O6 Nd1 103.86(19)
O6 C19 C20 109.9(5)
O6 C19 C21 110.6(6)
C20 C19 C21 111.3(6)
C22 O7 Al1 144.4(5)
O7 C22 C24 112.7(7)
O7 C22 C23 107.6(6)
C24 C22 C23 111.1(7)
C25 O8 Al1 131.5(4)
O8 C25 C27 109.0(6)
O8 C25 C26 109.8(6)
C27 C25 C26 111.0(7)
C31 O9 C28 32.7(10)
C31 O9 Al2 151.6(7)
C28 O9 Al2 119.8(11)
O9 C28 C29 104(2)
O9 C28 C30 100(2)
C29 C28 C30 111.5(16)
O9 C31 C32 109.5(11)
O9 C31 C33 111.6(10)
C32 C31 C33 113.3(10)
C34 O10 C37 20.5(7)
C34 O10 Al2 141.2(7)
C37 O10 Al2 133.9(6)
O10 C34 C36 122.0(15)
O10 C34 C35 103.6(12)
C36 C34 C35 109.6(12)
O10 C37 C38 114.9(11)
O10 C37 C39 101.0(10)
C38 C37 C39 110.7(10)
C40 O11 C43 17.3(8)
C40 O11 Al3 149.5(9)
C43 O11 Al3 133.0(7)
O11 C40 C42 110.5(17)
O11 C40 C41 110.7(17)
C42 C40 C41 111.8(15)
O11 C43 C45 106.3(10)
O11 C43 C44 110.1(11)
C45 C43 C44 110.2(10)
C46 O12 Al3 134.5(5)
O12 C46 C48 108.1(7)
O12 C46 C47 108.4(6)
C48 C46 C47 113.0(7)
O14 Nd2 O18 104.35(15)
O14 Nd2 O16 154.56(14)
O18 Nd2 O16 100.37(15)
O14 Nd2 O15 95.68(14)
O18 Nd2 O15 151.22(16)
O16 Nd2 O15 63.90(13)
O14 Nd2 O17 92.74(15)
O18 Nd2 O17 64.27(16)
O16 Nd2 O17 103.43(15)
O15 Nd2 O17 94.73(17)
O14 Nd2 O13 64.12(14)
O18 Nd2 O13 102.21(16)
O16 Nd2 O13 104.86(16)
O15 Nd2 O13 105.09(17)
O17 Nd2 O13 150.49(15)
O20 Al4 O19 118.9(3)
O20 Al4 O13 107.7(3)
O19 Al4 O13 111.4(2)
O20 Al4 O14 115.7(2)
O19 Al4 O14 110.3(2)
O13 Al4 O14 88.7(2)
O22 Al5 O21 118.7(3)
O22 Al5 O15 107.8(2)
O21 Al5 O15 115.3(3)
O22 Al5 O16 115.5(2)
O21 Al5 O16 107.5(2)
O15 Al5 O16 88.06(18)
O24 Al6 O23 118.5(3)
O24 Al6 O18 113.6(2)
O23 Al6 O18 108.5(3)
O24 Al6 O17 109.9(2)
O23 Al6 O17 114.0(3)
O18 Al6 O17 88.5(2)
C49 O13 C52 15.7(9)
C49 O13 Al4 118.1(8)
C52 O13 Al4 124.2(7)
C49 O13 Nd2 134.0(7)
C52 O13 Nd2 132.2(7)
Al4 O13 Nd2 103.5(2)
O13 C49 C51 116.0(15)
O13 C49 C50 119.7(14)
C51 C49 C50 124.2(16)
O13 C52 C54 112.3(13)
O13 C52 C53 108.9(12)
C54 C52 C53 109.2(12)
C55 O14 Al4 130.4(4)
C55 O14 Nd2 125.8(4)
Al4 O14 Nd2 103.65(18)
O14 C55 C56 111.0(5)
O14 C55 C57 109.9(6)
C56 C55 C57 112.7(6)
C58 O15 Al5 127.7(4)
C58 O15 Nd2 127.0(4)
Al5 O15 Nd2 104.40(18)
O15 C58 C59 110.7(6)
O15 C58 C60 110.2(6)
C59 C58 C60 112.9(6)
C61 O16 Al5 126.5(4)
C61 O16 Nd2 128.4(4)
Al5 O16 Nd2 103.63(17)
O16 C61 C63 110.9(5)
O16 C61 C62 109.8(5)
C63 C61 C62 112.0(7)
C64 O17 Al6 128.3(4)
C64 O17 Nd2 127.7(4)
Al6 O17 Nd2 103.2(2)
O17 C64 C65 110.0(6)
O17 C64 C66 109.8(6)
C65 C64 C66 112.6(6)
C67 O18 Al6 125.5(4)
C67 O18 Nd2 129.6(4)
Al6 O18 Nd2 103.9(2)
O18 C67 C69 111.6(7)
O18 C67 C68 107.4(6)
C69 C67 C68 109.6(8)
C73 O19 C70 16.2(9)
C73 O19 Al4 140.9(6)
C70 O19 Al4 132.4(9)
O19 C70 C72 106.1(17)
O19 C70 C71 104.8(18)
C72 C70 C71 107.7(14)
O19 C73 C74 108.6(12)
O19 C73 C75 111.3(11)
C74 C73 C75 110.5(11)
C76 O20 Al4 135.5(5)
O20 C76 C77 110.8(7)
O20 C76 C78 108.5(6)
C77 C76 C78 111.9(7)
C79 O21 C82 14.8(9)
C79 O21 Al5 142.2(11)
C82 O21 Al5 127.5(10)
O21 C79 C80 107.6(14)
O21 C79 C81 111.6(14)
C80 C79 C81 109.2(13)
C83 C82 O21 109.4(12)
C83 C82 C84 110.5(12)
O21 C82 C84 106.2(12)
C85 O22 Al5 139.7(5)
O22 C85 C86 108.5(6)
O22 C85 C87 109.6(6)
C86 C85 C87 114.2(7)
C88 O23 C91 9.6(16)
C88 O23 Al6 143.3(12)
C91 O23 Al6 137.9(9)
O23 C88 C89 108(3)
O23 C88 C90 110(2)
C89 C88 C90 106.2(16)
O23 C91 C92 112.4(16)
O23 C91 C93 102.5(18)
C92 C91 C93 106.7(14)
C94 O24 Al6 135.5(5)
O24 C94 C95 109.8(7)
O24 C94 C96 108.6(7)
C95 C94 C96 113.2(7)

loop_
_geom_bond_atom_site_label_1
_geom_bond_atom_site_label_2
_geom_bond_site_symmetry_2
_geom_bond_distance
_geom_bond_publ_flag
Nd1 O3 . 2.339(4) yes
Nd1 O1 . 2.351(4) yes
Nd1 O6 . 2.353(4) yes
Nd1 O4 . 2.361(4) yes
Nd1 O2 . 2.361(4) yes
Nd1 O5 . 2.362(4) yes
Al1 O7 . 1.678(5) yes
Al1 O8 . 1.704(5) yes
Al1 O1 . 1.791(5) yes
Al1 O2 . 1.795(4) yes
Al2 O9 . 1.689(5) yes
Al2 O10 . 1.692(5) yes
Al2 O4 . 1.756(5) yes
Al2 O3 . 1.803(5) yes
Al3 O12 . 1.699(5) yes
Al3 O11 . 1.703(5) yes
Al3 O5 . 1.787(5) yes
Al3 O6 . 1.795(4) yes
O1 C4 . 1.463(9) ?
O1 C1 . 1.59(4) ?
C1 C2 . 1.473(19) ?
C1 C3 . 1.480(19) ?
C4 C5 . 1.485(9) ?
C4 C6 . 1.504(10) ?
O2 C7 . 1.444(7) ?
C7 C8 . 1.487(9) ?
C7 C9 . 1.525(9) ?
O3 C10 . 1.453(8) ?
C10 C12 . 1.500(11) ?
C10 C11 . 1.517(10) ?
O4 C13 . 1.454(8) ?
C13 C14 . 1.510(11) ?
C13 C15 . 1.535(10) ?
O5 C16 . 1.451(8) ?
C16 C17 . 1.490(12) ?
C16 C18 . 1.514(9) ?
O6 C19 . 1.431(7) ?
C19 C20 . 1.524(10) ?
C19 C21 . 1.524(10) ?
O7 C22 . 1.427(8) ?
C22 C24 . 1.474(11) ?
C22 C23 . 1.489(10) ?
O8 C25 . 1.410(7) ?
C25 C27 . 1.505(10) ?
C25 C26 . 1.506(10) ?
O9 C31 . 1.383(13) ?
O9 C28 . 1.47(3) ?
C28 C29 . 1.495(18) ?
C28 C30 . 1.502(18) ?
C31 C32 . 1.475(14) ?
C31 C33 . 1.508(13) ?
O10 C34 . 1.410(15) ?
O10 C37 . 1.446(13) ?
C34 C36 . 1.478(16) ?
C34 C35 . 1.529(15) ?
C37 C38 . 1.478(13) ?
C37 C39 . 1.509(14) ?
O11 C40 . 1.42(2) ?
O11 C43 . 1.426(14) ?
C40 C42 . 1.495(17) ?
C40 C41 . 1.496(17) ?
C43 C45 . 1.495(13) ?
C43 C44 . 1.531(14) ?
O12 C46 . 1.441(7) ?
C46 C48 . 1.497(12) ?
C46 C47 . 1.506(12) ?
Nd2 O14 . 2.346(4) yes
Nd2 O18 . 2.347(4) yes
Nd2 O16 . 2.351(4) yes
Nd2 O15 . 2.352(4) yes
Nd2 O17 . 2.364(4) yes
Nd2 O13 . 2.366(4) yes
Al4 O20 . 1.692(5) yes
Al4 O19 . 1.693(5) yes
Al4 O13 . 1.780(5) yes
Al4 O14 . 1.799(4) yes
Al5 O22 . 1.694(5) yes
Al5 O21 . 1.701(5) yes
Al5 O15 . 1.778(4) yes
Al5 O16 . 1.802(4) yes
Al6 O24 . 1.697(5) yes
Al6 O23 . 1.707(6) yes
Al6 O18 . 1.795(5) yes
Al6 O17 . 1.795(5) yes
O13 C49 . 1.402(16) ?
O13 C52 . 1.426(16) ?
C49 C51 . 1.435(16) ?
C49 C50 . 1.438(15) ?
C52 C54 . 1.490(15) ?
C52 C53 . 1.497(14) ?
O14 C55 . 1.438(7) ?
C55 C56 . 1.469(10) ?
C55 C57 . 1.514(10) ?
O15 C58 . 1.435(7) ?
C58 C59 . 1.493(11) ?
C58 C60 . 1.518(12) ?
O16 C61 . 1.441(7) ?
C61 C63 . 1.494(10) ?
C61 C62 . 1.509(9) ?
O17 C64 . 1.439(8) ?
C64 C65 . 1.499(10) ?
C64 C66 . 1.500(9) ?
O18 C67 . 1.454(8) ?
C67 C69 . 1.463(12) ?
C67 C68 . 1.523(13) ?
O19 C73 . 1.368(13) ?
O19 C70 . 1.45(2) ?
C70 C72 . 1.516(17) ?
C70 C71 . 1.524(17) ?
C73 C74 . 1.489(15) ?
C73 C75 . 1.498(14) ?
O20 C76 . 1.434(8) ?
C76 C77 . 1.489(12) ?
C76 C78 . 1.527(11) ?
O21 C79 . 1.428(19) ?
O21 C82 . 1.491(18) ?
C79 C80 . 1.516(15) ?
C79 C81 . 1.517(16) ?
C82 C83 . 1.479(14) ?
C82 C84 . 1.505(15) ?
O22 C85 . 1.425(7) ?
C85 C86 . 1.493(11) ?
C85 C87 . 1.514(11) ?
O23 C88 . 1.40(3) ?
O23 C91 . 1.41(3) ?
C88 C89 . 1.510(19) ?
C88 C90 . 1.545(18) ?
C91 C92 . 1.516(16) ?
C91 C93 . 1.536(17) ?
O24 C94 . 1.407(8) ?
C94 C95 . 1.501(12) ?
C94 C96 . 1.510(11) ?
